data_4126738
loop_
_publ_author_name
'Zhu, Chendan'
'Wang, Dingyi'
'Zhao, Yue'
'Sun, Wei-Yin'
'Shi, Zhuangzhi'

_publ_section_title
;
 Enantioselective Palladium-Catalyzed Intramolecular \a-Arylative
 Desymmetrization of 1,3-Diketones.
;
_journal_name_full 'Journal of the American Chemical Society'
_journal_paper_doi 10.1021/jacs.7b10365
_journal_year 2017
_chemical_absolute_configuration ad
_chemical_formula_sum 'C16 H18 O3'
_chemical_formula_weight 258.30
_space_group_crystal_system orthorhombic
_space_group_IT_number 19
_space_group_name_Hall 'P 2ac 2ab'
_space_group_name_H-M_alt 'P 21 21 21'
_symmetry_space_group_name_Hall 'P 2ac 2ab'
_symmetry_space_group_name_H-M 'P 21 21 21'
_atom_sites_solution_hydrogens geom
_audit_creation_method SHELXL-2014/7
_cell_angle_alpha 90
_cell_angle_beta 90
_cell_angle_gamma 90
_cell_formula_units_Z 4
_cell_length_a 9.1529(3)
_cell_length_b 11.1691(4)
_cell_length_c 12.8208(5)
_cell_measurement_reflns_used 3686
_cell_measurement_temperature 296(2)
_cell_measurement_theta_max 68.19
_cell_measurement_theta_min 5.25
_cell_volume 1310.67(8)
_computing_cell_refinement 'Bruker SAINT'
_computing_data_collection 'Bruker APEX2'
_computing_data_reduction 'Bruker SAINT'
_computing_molecular_graphics 'Bruker SHELXTL'
_computing_publication_material 'Bruker SHELXTL'
_computing_structure_refinement 'SHELXL-2014 (Sheldrick 2014)'
_computing_structure_solution 'SHELXS-97 (Sheldrick 2008)'
_diffrn_ambient_temperature 296(2)
_diffrn_measured_fraction_theta_full 0.992
_diffrn_measured_fraction_theta_max 0.992
_diffrn_measurement_device_type 'Bruker APEX-II CCD'
_diffrn_measurement_method '\f and \w scans'
_diffrn_radiation_type CuK\a
_diffrn_radiation_wavelength 1.54178
_diffrn_reflns_av_R_equivalents 0.0220
_diffrn_reflns_av_unetI/netI 0.0238
_diffrn_reflns_Laue_measured_fraction_full 0.992
_diffrn_reflns_Laue_measured_fraction_max 0.992
_diffrn_reflns_limit_h_max 6
_diffrn_reflns_limit_h_min -10
_diffrn_reflns_limit_k_max 12
_diffrn_reflns_limit_k_min -13
_diffrn_reflns_limit_l_max 15
_diffrn_reflns_limit_l_min -14
_diffrn_reflns_number 4024
_diffrn_reflns_point_group_measured_fraction_full 0.928
_diffrn_reflns_point_group_measured_fraction_max 0.928
_diffrn_reflns_theta_full 64.990
_diffrn_reflns_theta_max 64.990
_diffrn_reflns_theta_min 5.252
_exptl_absorpt_coefficient_mu 0.721
_exptl_crystal_colour
;
;
_exptl_crystal_density_diffrn 1.309
_exptl_crystal_description
;
;
_exptl_crystal_F_000 552
_exptl_crystal_size_max 0.260
_exptl_crystal_size_mid 0.240
_exptl_crystal_size_min 0.220
_refine_diff_density_max 0.220
_refine_diff_density_min -0.155
_refine_diff_density_rms 0.035
_refine_ls_abs_structure_details
;
 Flack x determined using 763 quotients [(I+)-(I-)]/[(I+)+(I-)]
 (Parsons, Flack and Wagner, Acta Cryst. B69 (2013) 249-259).
;
_refine_ls_abs_structure_Flack 0.09(6)
_refine_ls_extinction_coef 0.0180(14)
_refine_ls_extinction_expression Fc^*^=kFc[1+0.001xFc^2^\l^3^/sin(2\q)]^-1/4^
_refine_ls_extinction_method 'SHELXL-2014/7 (Sheldrick 2014'
_refine_ls_goodness_of_fit_ref 1.096
_refine_ls_hydrogen_treatment constr
_refine_ls_matrix_type full
_refine_ls_number_parameters 176
_refine_ls_number_reflns 2068
_refine_ls_number_restraints 0
_refine_ls_restrained_S_all 1.096
_refine_ls_R_factor_all 0.0297
_refine_ls_R_factor_gt 0.0293
_refine_ls_shift/su_max 0.000
_refine_ls_shift/su_mean 0.000
_refine_ls_structure_factor_coef Fsqd
_refine_ls_weighting_details 'w=1/[\s^2^(Fo^2^)+(0.0467P)^2^+0.2063P] where P=(Fo^2^+2Fc^2^)/3'
_refine_ls_weighting_scheme calc
_refine_ls_wR_factor_gt 0.0792
_refine_ls_wR_factor_ref 0.0796
_reflns_Friedel_coverage 0.603
_reflns_Friedel_fraction_full 0.838
_reflns_Friedel_fraction_max 0.838
_reflns_number_gt 2044
_reflns_number_total 2068
_reflns_threshold_expression 'I > 2\s(I)'
_cod_data_source_file ja7b10365_si_008.cif
_cod_data_source_block cu_20170524SZZ_Z_0m_a
_cod_database_code 4126738
_shelx_shelxl_version_number 2014/7
_shelx_space_group_comment
;
The symmetry employed for this shelxl refinement is uniquely defined
by the following loop, which should always be used as a source of
symmetry information in preference to the above space-group names.
They are only intended as comments.
;
_shelx_estimated_absorpt_t_min 0.835
_shelx_estimated_absorpt_t_max 0.858

loop_
_space_group_symop_operation_xyz
'x, y, z'
'-x+1/2, -y, z+1/2'
'-x, y+1/2, -z+1/2'
'x+1/2, -y+1/2, -z'

loop_
_atom_site_label
_atom_site_type_symbol
_atom_site_fract_x
_atom_site_fract_y
_atom_site_fract_z
_atom_site_U_iso_or_equiv
_atom_site_adp_type
_atom_site_occupancy
_atom_site_site_symmetry_order
_atom_site_calc_flag
_atom_site_refinement_flags_posn
_atom_site_refinement_flags_adp
C1 C 0.3960(2) 0.15373(19) 0.38265(14) 0.0342(5) Uani 1 1 d . .
H1A H 0.3815 0.2388 0.3805 0.051 Uiso 1 1 calc R U
H1B H 0.3789 0.1205 0.3147 0.051 Uiso 1 1 calc R U
H1C H 0.4945 0.1368 0.4038 0.051 Uiso 1 1 calc R U
C2 C 0.2963(2) 0.14861(16) 0.55475(13) 0.0248(4) Uani 1 1 d . .
C3 C 0.3966(2) 0.23298(16) 0.58892(14) 0.0235(4) Uani 1 1 d . .
H3 H 0.4694 0.2598 0.5441 0.028 Uiso 1 1 calc R U
C4 C 0.3886(2) 0.27790(16) 0.69051(14) 0.0220(4) Uani 1 1 d . .
C5 C 0.2808(2) 0.23849(16) 0.75818(14) 0.0226(4) Uani 1 1 d . .
C6 C 0.1821(2) 0.15218(16) 0.72199(14) 0.0238(4) Uani 1 1 d . .
H6 H 0.1096 0.1250 0.7670 0.029 Uiso 1 1 calc R U
C7 C 0.1877(2) 0.10554(15) 0.62189(14) 0.0243(4) Uani 1 1 d . .
C8 C 0.0826(2) 0.01082(18) 0.58662(15) 0.0309(5) Uani 1 1 d . .
H8A H 0.0236 -0.0143 0.6446 0.046 Uiso 1 1 calc R U
H8B H 0.1360 -0.0565 0.5599 0.046 Uiso 1 1 calc R U
H8C H 0.0208 0.0426 0.5328 0.046 Uiso 1 1 calc R U
C9 C 0.2726(2) 0.27806(17) 0.87109(15) 0.0269(4) Uani 1 1 d . .
H9A H 0.2827 0.2078 0.9150 0.032 Uiso 1 1 calc R U
H9B H 0.1762 0.3111 0.8835 0.032 Uiso 1 1 calc R U
C10 C 0.3889(2) 0.37268(17) 0.90652(14) 0.0252(4) Uani 1 1 d . .
C11 C 0.3272(2) 0.49766(17) 0.88178(15) 0.0258(4) Uani 1 1 d . .
C12 C 0.3089(2) 0.52804(17) 0.76809(15) 0.0311(5) Uani 1 1 d . .
H12A H 0.2869 0.6126 0.7612 0.037 Uiso 1 1 calc R U
H12B H 0.2273 0.4832 0.7398 0.037 Uiso 1 1 calc R U
C13 C 0.4465(2) 0.49907(17) 0.70594(15) 0.0317(5) Uani 1 1 d . .
H13A H 0.5232 0.5547 0.7252 0.038 Uiso 1 1 calc R U
H13B H 0.4266 0.5095 0.6322 0.038 Uiso 1 1 calc R U
C14 C 0.4997(2) 0.37016(16) 0.72536(14) 0.0258(4) Uani 1 1 d . .
H14 H 0.5915 0.3572 0.6877 0.031 Uiso 1 1 calc R U
C15 C 0.5253(2) 0.35238(16) 0.84073(15) 0.0265(4) Uani 1 1 d . .
C16 C 0.4190(2) 0.3596(2) 1.02284(15) 0.0341(5) Uani 1 1 d . .
H16A H 0.4537 0.2802 1.0370 0.051 Uiso 1 1 calc R U
H16B H 0.3306 0.3737 1.0612 0.051 Uiso 1 1 calc R U
H16C H 0.4917 0.4168 1.0436 0.051 Uiso 1 1 calc R U
O1 O 0.29653(16) 0.10168(12) 0.45563(10) 0.0315(4) Uani 1 1 d . .
O2 O 0.64114(16) 0.32209(15) 0.87732(13) 0.0404(4) Uani 1 1 d . .
O3 O 0.29361(18) 0.56610(14) 0.95078(11) 0.0384(4) Uani 1 1 d . .

loop_
_atom_site_aniso_label
_atom_site_aniso_U_11
_atom_site_aniso_U_22
_atom_site_aniso_U_33
_atom_site_aniso_U_23
_atom_site_aniso_U_13
_atom_site_aniso_U_12
C1 0.0431(12) 0.0359(11) 0.0236(9) -0.0030(8) 0.0016(9) 0.0032(10)
C2 0.0295(9) 0.0221(8) 0.0228(8) -0.0011(7) -0.0031(8) 0.0044(8)
C3 0.0245(9) 0.0204(8) 0.0256(9) 0.0028(7) 0.0030(8) 0.0008(7)
C4 0.0219(9) 0.0183(8) 0.0259(9) 0.0006(7) -0.0006(7) 0.0018(7)
C5 0.0227(9) 0.0200(8) 0.0252(9) 0.0010(7) -0.0019(7) 0.0022(7)
C6 0.0214(9) 0.0233(8) 0.0266(9) 0.0037(7) 0.0012(8) -0.0011(8)
C7 0.0236(9) 0.0212(8) 0.0281(9) 0.0014(7) -0.0069(8) 0.0016(7)
C8 0.0312(10) 0.0302(10) 0.0312(10) -0.0020(9) -0.0048(9) -0.0034(9)
C9 0.0285(10) 0.0273(9) 0.0249(9) 0.0003(8) 0.0021(8) -0.0035(8)
C10 0.0264(9) 0.0258(9) 0.0234(9) -0.0014(7) -0.0019(7) -0.0005(8)
C11 0.0208(9) 0.0277(9) 0.0288(9) -0.0038(8) 0.0024(8) -0.0016(8)
C12 0.0394(11) 0.0219(9) 0.0320(10) 0.0016(7) -0.0014(9) 0.0032(8)
C13 0.0432(12) 0.0245(10) 0.0273(9) 0.0004(9) 0.0062(9) -0.0092(9)
C14 0.0221(9) 0.0262(9) 0.0291(10) -0.0056(8) 0.0073(8) -0.0041(8)
C15 0.0243(9) 0.0197(9) 0.0356(10) -0.0048(8) -0.0036(8) -0.0019(8)
C16 0.0394(11) 0.0361(11) 0.0268(10) -0.0006(9) -0.0053(9) -0.0025(9)
O1 0.0383(8) 0.0320(7) 0.0242(7) -0.0057(5) -0.0007(6) -0.0039(6)
O2 0.0260(8) 0.0476(9) 0.0477(9) -0.0070(7) -0.0079(7) 0.0046(6)
O3 0.0440(9) 0.0356(8) 0.0356(8) -0.0107(6) 0.0040(7) 0.0076(7)

loop_
_atom_type_symbol
_atom_type_description
_atom_type_scat_dispersion_real
_atom_type_scat_dispersion_imag
_atom_type_scat_source
C C 0.0181 0.0091 'International Tables Vol C Tables 4.2.6.8 and 6.1.1.4'
H H 0.0000 0.0000 'International Tables Vol C Tables 4.2.6.8 and 6.1.1.4'
O O 0.0492 0.0322 'International Tables Vol C Tables 4.2.6.8 and 6.1.1.4'

loop_
_geom_angle_atom_site_label_1
_geom_angle_atom_site_label_2
_geom_angle_atom_site_label_3
_geom_angle
O1 C1 H1A 109.5
O1 C1 H1B 109.5
H1A C1 H1B 109.5
O1 C1 H1C 109.5
H1A C1 H1C 109.5
H1B C1 H1C 109.5
O1 C2 C3 123.37(17)
O1 C2 C7 116.01(16)
C3 C2 C7 120.62(16)
C2 C3 C4 120.24(17)
C2 C3 H3 119.9
C4 C3 H3 119.9
C5 C4 C3 120.46(17)
C5 C4 C14 120.61(16)
C3 C4 C14 118.94(16)
C4 C5 C6 118.08(17)
C4 C5 C9 122.74(17)
C6 C5 C9 119.02(17)
C7 C6 C5 122.78(17)
C7 C6 H6 118.6
C5 C6 H6 118.6
C6 C7 C2 117.80(17)
C6 C7 C8 121.36(17)
C2 C7 C8 120.83(16)
C7 C8 H8A 109.5
C7 C8 H8B 109.5
H8A C8 H8B 109.5
C7 C8 H8C 109.5
H8A C8 H8C 109.5
H8B C8 H8C 109.5
C5 C9 C10 116.11(16)
C5 C9 H9A 108.3
C10 C9 H9A 108.3
C5 C9 H9B 108.3
C10 C9 H9B 108.3
H9A C9 H9B 107.4
C15 C10 C16 112.28(17)
C15 C10 C11 108.76(15)
C16 C10 C11 110.80(16)
C15 C10 C9 107.19(15)
C16 C10 C9 110.01(16)
C11 C10 C9 107.64(15)
O3 C11 C12 122.53(18)
O3 C11 C10 121.06(18)
C12 C11 C10 116.40(15)
C11 C12 C13 111.50(17)
C11 C12 H12A 109.3
C13 C12 H12A 109.3
C11 C12 H12B 109.3
C13 C12 H12B 109.3
H12A C12 H12B 108.0
C12 C13 C14 112.02(15)
C12 C13 H13A 109.2
C14 C13 H13A 109.2
C12 C13 H13B 109.2
C14 C13 H13B 109.2
H13A C13 H13B 107.9
C15 C14 C4 107.68(15)
C15 C14 C13 109.29(15)
C4 C14 C13 112.09(16)
C15 C14 H14 109.2
C4 C14 H14 109.2
C13 C14 H14 109.2
O2 C15 C14 123.62(18)
O2 C15 C10 123.10(18)
C14 C15 C10 113.26(16)
C10 C16 H16A 109.5
C10 C16 H16B 109.5
H16A C16 H16B 109.5
C10 C16 H16C 109.5
H16A C16 H16C 109.5
H16B C16 H16C 109.5
C2 O1 C1 116.82(15)

loop_
_geom_bond_atom_site_label_1
_geom_bond_atom_site_label_2
_geom_bond_distance
C1 O1 1.429(2)
C1 H1A 0.9600
C1 H1B 0.9600
C1 H1C 0.9600
C2 O1 1.375(2)
C2 C3 1.387(3)
C2 C7 1.400(3)
C3 C4 1.398(3)
C3 H3 0.9300
C4 C5 1.385(3)
C4 C14 1.515(3)
C5 C6 1.401(3)
C5 C9 1.515(3)
C6 C7 1.386(3)
C6 H6 0.9300
C7 C8 1.500(3)
C8 H8A 0.9600
C8 H8B 0.9600
C8 H8C 0.9600
C9 C10 1.567(3)
C9 H9A 0.9700
C9 H9B 0.9700
C10 C15 1.524(3)
C10 C16 1.524(3)
C10 C11 1.539(3)
C11 O3 1.209(2)
C11 C12 1.506(3)
C12 C13 1.525(3)
C12 H12A 0.9700
C12 H12B 0.9700
C13 C14 1.540(3)
C13 H13A 0.9700
C13 H13B 0.9700
C14 C15 1.511(3)
C14 H14 0.9800
C15 O2 1.208(2)
C16 H16A 0.9600
C16 H16B 0.9600
C16 H16C 0.9600
